data_2208862
loop_
_publ_author_name
'Xi-Zhao Wang'
'Jiong Jia'
'Jian-Wu Wang'

_publ_section_title
;
 (<i>Z</i>)-5-Chlorofuran-2-carbaldehyde oxime
;
_journal_coeditor_code CV2046
_journal_issue 5
_journal_name_full 'Acta Crystallographica Section E'
_journal_page_first o2086
_journal_page_last o2087
_journal_paper_doi 10.1107/S160053680601508X
_journal_volume 62
_journal_year 2006
_chemical_formula_iupac 'C5 H4 Cl N O2'
_chemical_formula_moiety 'C5 H4 Cl N O2'
_chemical_formula_sum 'C5 H4 Cl N O2'
_chemical_formula_weight 145.54
_chemical_name_systematic
;
(Z)-5-Chlorofuran-2-carbaldehyde oxime
;
_space_group_IT_number 14
_symmetry_cell_setting monoclinic
_symmetry_space_group_name_Hall '-P 2yn'
_symmetry_space_group_name_H-M 'P 1 21/n 1'
_atom_sites_solution_hydrogens geom
_atom_sites_solution_primary direct
_atom_sites_solution_secondary difmap
_audit_creation_method SHELXL97
_cell_angle_alpha 90.00
_cell_angle_beta 102.301(4)
_cell_angle_gamma 90.00
_cell_formula_units_Z 4
_cell_length_a 9.394(3)
_cell_length_b 5.0879(15)
_cell_length_c 12.870(4)
_cell_measurement_reflns_used 3079
_cell_measurement_temperature 298(2)
_cell_measurement_theta_max 23.02
_cell_measurement_theta_min 2.26
_cell_volume 601.0(3)
_computing_cell_refinement 'SAINT (Bruker, 1999)'
_computing_data_collection 'SMART (Bruker, 1998)'
_computing_data_reduction SAINT
_computing_molecular_graphics 'SHELXTL (Bruker, 1999)'
_computing_publication_material SHELXTL
_computing_structure_refinement 'SHELXL97 (Sheldrick, 1997)'
_computing_structure_solution 'SHELXS97 (Sheldrick, 1997)'
_diffrn_ambient_temperature 293(2)
_diffrn_measured_fraction_theta_full 0.997
_diffrn_measured_fraction_theta_max 0.997
_diffrn_measurement_device_type 'Bruker SMART CCD area-detector'
_diffrn_measurement_method '\f and \w'
_diffrn_radiation_monochromator graphite
_diffrn_radiation_source 'fine-focus sealed tube'
_diffrn_radiation_type MoK\a
_diffrn_radiation_wavelength 0.71073
_diffrn_reflns_av_R_equivalents 0.0195
_diffrn_reflns_av_sigmaI/netI 0.0205
_diffrn_reflns_limit_h_max 8
_diffrn_reflns_limit_h_min -11
_diffrn_reflns_limit_k_max 5
_diffrn_reflns_limit_k_min -6
_diffrn_reflns_limit_l_max 13
_diffrn_reflns_limit_l_min -15
_diffrn_reflns_number 2747
_diffrn_reflns_theta_full 25.00
_diffrn_reflns_theta_max 25.00
_diffrn_reflns_theta_min 2.45
_diffrn_standards_number 0
_exptl_absorpt_coefficient_mu 0.547
_exptl_absorpt_correction_T_max 0.8753
_exptl_absorpt_correction_T_min 0.8067
_exptl_absorpt_correction_type multi-scan
_exptl_absorpt_process_details '(SADABS; Sheldrick, 1996)'
_exptl_crystal_colour colourless
_exptl_crystal_density_diffrn 1.608
_exptl_crystal_density_method 'not measured'
_exptl_crystal_description block
_exptl_crystal_F_000 296
_exptl_crystal_size_max 0.41
_exptl_crystal_size_mid 0.34
_exptl_crystal_size_min 0.25
_refine_diff_density_max 0.244
_refine_diff_density_min -0.276
_refine_ls_extinction_method none
_refine_ls_goodness_of_fit_ref 1.090
_refine_ls_hydrogen_treatment constr
_refine_ls_matrix_type full
_refine_ls_number_parameters 82
_refine_ls_number_reflns 1055
_refine_ls_number_restraints 0
_refine_ls_restrained_S_all 1.090
_refine_ls_R_factor_all 0.0484
_refine_ls_R_factor_gt 0.0431
_refine_ls_shift/su_max 0.000
_refine_ls_shift/su_mean 0.000
_refine_ls_structure_factor_coef Fsqd
_refine_ls_weighting_details 'calc w = 1/[\s^2^(Fo^2^)+(0.0777P)^2^+0.2968P] where P=(Fo^2^+2Fc^2^)/3'
_refine_ls_weighting_scheme calc
_refine_ls_wR_factor_gt 0.1297
_refine_ls_wR_factor_ref 0.1356
_reflns_number_gt 910
_reflns_number_total 1055
_reflns_threshold_expression I>2\s(I)
_cod_data_source_file cv2046.cif
_cod_data_source_block I
_cod_depositor_comments
;
The following automatic conversions were performed:
'_symmetry_cell_setting' value 'Monoclinic' changed to 'monoclinic'
according to '/home/saulius/struct/CIF-dictionaries/cif_core.dic'
dictionary named 'cif_core.dic' version 2.4.1 from 2010-06-29.

Automatic conversion script
Id: cif_fix_enum 1527 2010-12-29 10:47:43Z saulius 

The following automatic conversions were performed:

'_symmetry_cell_setting' value 'Monoclinic' changed to 'monoclinic'
according to /home/saulius/struct/CIF-dictionaries/cif_core.dic
dictionary named 'cif_core.dic' version 2.4.1 from 2010-06-29.

Automatic conversion script
Id: cif_fix_values 1715 2011-07-08 13:25:40Z adriana 
;
_cod_original_sg_symbol_H-M 'P 21/n'
_cod_database_code 2208862
_cod_database_fobs_code 2208862

loop_
_symmetry_equiv_pos_as_xyz
'x, y, z'
'-x+1/2, y+1/2, -z+1/2'
'-x, -y, -z'
'x-1/2, -y-1/2, z-1/2'

loop_
_atom_site_type_symbol
_atom_site_label
_atom_site_fract_x
_atom_site_fract_y
_atom_site_fract_z
_atom_site_U_iso_or_equiv
_atom_site_adp_type
_atom_site_calc_flag
_atom_site_refinement_flags
_atom_site_occupancy
Cl Cl1 0.13446(8) 0.22129(16) 0.51656(6) 0.0622(4) Uani d . 1
O O1 0.35953(18) 0.2213(3) 0.43231(13) 0.0396(5) Uani d . 1
O O2 0.6067(2) 0.5928(4) 0.25446(15) 0.0515(5) Uani d . 1
H H2A 0.6663 0.6475 0.2215 0.077 Uiso calc R 1
N N1 0.6512(2) 0.3476(4) 0.29819(17) 0.0426(5) Uani d . 1
C C1 0.2395(2) 0.3608(5) 0.44027(19) 0.0388(6) Uani d . 1
C C2 0.2291(3) 0.5858(5) 0.3861(2) 0.0418(6) Uani d . 1
H H2B 0.1561 0.7117 0.3804 0.050 Uiso calc R 1
C C3 0.3525(3) 0.5937(5) 0.33906(19) 0.0383(6) Uani d . 1
H H3A 0.3759 0.7268 0.2961 0.046 Uiso calc R 1
C C4 0.4297(2) 0.3709(5) 0.36835(17) 0.0339(6) Uani d . 1
C C5 0.5617(3) 0.2537(5) 0.3502(2) 0.0397(6) Uani d . 1
H H5A 0.5846 0.0888 0.3803 0.048 Uiso calc R 1

loop_
_atom_site_aniso_label
_atom_site_aniso_U_11
_atom_site_aniso_U_22
_atom_site_aniso_U_33
_atom_site_aniso_U_12
_atom_site_aniso_U_13
_atom_site_aniso_U_23
Cl1 0.0547(5) 0.0689(6) 0.0750(6) -0.0042(3) 0.0405(4) 0.0070(4)
O1 0.0382(10) 0.0375(9) 0.0485(10) 0.0016(7) 0.0217(8) 0.0071(7)
O2 0.0466(10) 0.0503(11) 0.0670(12) 0.0028(9) 0.0331(9) 0.0127(9)
N1 0.0371(11) 0.0439(12) 0.0519(12) 0.0005(9) 0.0208(9) -0.0039(10)
C1 0.0342(13) 0.0444(14) 0.0423(13) -0.0029(10) 0.0183(10) -0.0058(11)
C2 0.0385(13) 0.0396(14) 0.0519(14) 0.0066(11) 0.0197(11) -0.0015(11)
C3 0.0405(13) 0.0345(12) 0.0435(12) 0.0000(10) 0.0173(10) 0.0015(10)
C4 0.0349(12) 0.0336(12) 0.0368(12) -0.0055(10) 0.0155(9) -0.0015(9)
C5 0.0379(13) 0.0360(13) 0.0492(14) 0.0024(10) 0.0181(11) -0.0004(10)

loop_
_atom_type_symbol
_atom_type_description
_atom_type_scat_dispersion_real
_atom_type_scat_dispersion_imag
_atom_type_scat_source
C C 0.0033 0.0016 'International Tables Vol C Tables 4.2.6.8 and 6.1.1.4'
H H 0.0000 0.0000 'International Tables Vol C Tables 4.2.6.8 and 6.1.1.4'
N N 0.0061 0.0033 'International Tables Vol C Tables 4.2.6.8 and 6.1.1.4'
O O 0.0106 0.0060 'International Tables Vol C Tables 4.2.6.8 and 6.1.1.4'
Cl Cl 0.1484 0.1585 'International Tables Vol C Tables 4.2.6.8 and 6.1.1.4'

loop_
_geom_angle_atom_site_label_1
_geom_angle_atom_site_label_2
_geom_angle_atom_site_label_3
_geom_angle
_geom_angle_publ_flag
C1 O1 C4 105.41(18) yes
N1 O2 H2A 109.5 ?
C5 N1 O2 111.88(19) yes
C2 C1 O1 112.3(2) ?
C2 C1 Cl1 132.67(19) ?
O1 C1 Cl1 115.00(18) ?
C1 C2 C3 105.8(2) ?
C1 C2 H2B 127.1 ?
C3 C2 H2B 127.1 ?
C4 C3 C2 107.2(2) ?
C4 C3 H3A 126.4 ?
C2 C3 H3A 126.4 ?
C3 C4 O1 109.29(19) ?
C3 C4 C5 136.9(2) ?
O1 C4 C5 113.8(2) ?
N1 C5 C4 128.2(2) yes
N1 C5 H5A 115.9 ?
C4 C5 H5A 115.9 ?

loop_
_geom_bond_atom_site_label_1
_geom_bond_atom_site_label_2
_geom_bond_distance
_geom_bond_publ_flag
Cl1 C1 1.690(2) yes
O1 C1 1.354(3) yes
O1 C4 1.387(3) yes
O2 N1 1.395(3) yes
O2 H2A 0.8200 ?
N1 C5 1.274(3) yes
C1 C2 1.333(4) yes
C2 C3 1.418(3) yes
C2 H2B 0.9300 ?
C3 C4 1.355(3) yes
C3 H3A 0.9300 ?
C4 C5 1.439(3) yes
C5 H5A 0.9300 ?

loop_
_geom_hbond_atom_site_label_D
_geom_hbond_atom_site_label_H
_geom_hbond_atom_site_label_A
_geom_hbond_site_symmetry_A
_geom_hbond_distance_DH
_geom_hbond_distance_HA
_geom_hbond_distance_DA
_geom_hbond_angle_DHA
O2 H2A N1 2_655 0.82 2.05 2.823(3) 156

loop_
_geom_torsion_atom_site_label_1
_geom_torsion_atom_site_label_2
_geom_torsion_atom_site_label_3
_geom_torsion_atom_site_label_4
_geom_torsion
_geom_torsion_publ_flag
C4 O1 C1 C2 0.1(3) ?
C4 O1 C1 Cl1 -179.24(15) ?
O1 C1 C2 C3 0.0(3) ?
Cl1 C1 C2 C3 179.2(2) ?
C1 C2 C3 C4 -0.1(3) ?
C2 C3 C4 O1 0.1(3) ?
C2 C3 C4 C5 179.9(3) ?
C1 O1 C4 C3 -0.1(3) ?
C1 O1 C4 C5 -179.99(19) ?
O2 N1 C5 C4 -1.1(4) yes
C3 C4 C5 N1 2.7(5) ?
O1 C4 C5 N1 -177.5(2) ?

loop_
_cod_related_entry_id
_cod_related_entry_database
_cod_related_entry_code
1 ChemSpider 9161569
